data_9016442
loop_
_publ_author_name
'Agafonov, V.'
'Kahn, A.'
'Michel, D.'
'Perez y Jorba, M.'

_publ_section_title
;
 Structural investigation of a new iron germanate Fe8 Ge3 O18
 _cod_database_code 1001675
;
_journal_name_full 'Journal of Solid State Chemistry'
_journal_page_first 397
_journal_page_last 401
_journal_paper_doi 10.1016/0022-4596(86)90255-0
_journal_volume 62
_journal_year 1986
_chemical_formula_sum 'Fe2.667 Ge O6'
_space_group_IT_number 14
_symmetry_space_group_name_Hall '-P 2ybc'
_symmetry_space_group_name_H-M 'P 1 21/c 1'
_cell_angle_alpha 90
_cell_angle_beta 101.80
_cell_angle_gamma 90
_cell_length_a 8.754
_cell_length_b 5.110
_cell_length_c 14.280
_cell_formula_units_Z 6
_cell_volume 625.287
_database_code_amcsd 0013581
_exptl_crystal_density_diffrn 5.060
_cod_duplicate_entry 1001675
_cod_database_code 9016442
_amcsd_formula_title 'Fe8 Ge3 O18'

loop_
_space_group_symop_operation_xyz
x,y,z
x,1/2-y,1/2+z
-x,1/2+y,1/2-z
-x,-y,-z

loop_
_atom_site_label
_atom_site_fract_x
_atom_site_fract_y
_atom_site_fract_z
_atom_site_occupancy
Fe1 0.00000 0.00000 0.00000 1.00000
Fe2 0.53880 0.18780 0.18010 0.68000
Ge1 0.53880 0.18780 0.18010 0.32000
Fe3 0.91340 0.18410 0.18240 0.82000
Ge2 0.91340 0.18410 0.18240 0.18000
Fe4 0.33700 -0.06140 0.00240 1.00000
Fe5 0.27930 0.16780 0.33930 1.00000
Ge3 0.79000 -0.02520 0.37910 1.00000
O1 0.19120 -0.21190 0.07280 1.00000
O2 0.35580 0.28820 0.08460 1.00000
O3 0.03780 0.29820 0.08850 1.00000
O4 0.54010 -0.11010 0.08800 1.00000
O5 0.69310 0.32800 0.10070 1.00000
O6 0.84840 -0.10060 0.08420 1.00000
O7 0.08430 0.02140 0.26370 1.00000
O8 0.25230 0.50860 0.24890 1.00000
O9 0.42670 0.01910 0.26180 1.00000

loop_
_cod_related_entry_id
_cod_related_entry_database
_cod_related_entry_code
1 AMCSD 0013581
